data_4109736
loop_
_publ_author_name
'Masakazu Hirotsu'
'Philip P. Fontaine'
'Albert Epshteyn'
'Lawrence R. Sita'

_publ_section_title
;
 Dinitrogen Activation at Ambient Temperatures: New Modes of H2 and PhSiH3
 Additions for an "End-On-Bridged" [Ta(IV)]2(\m-\h1:\h1-N2) Complex and
 for the Bis(\m-nitrido) [Ta(V)(\m-N)]2 Product Derived from Facile N\\tbN
 Bond Cleavage
;
_journal_name_full 'Journal of the American Chemical Society'
_journal_page_first 9284
_journal_page_last 9285
_journal_paper_doi 10.1021/ja072248v
_journal_volume 129
_journal_year 2007
_chemical_formula_moiety '2(C42 H72 N6 Si Ta2), C5 H12'
_chemical_formula_sum 'C89 H156 N12 Si2 Ta4'
_chemical_formula_weight 2174.24
_chemical_name_systematic
;
 ?
;
_space_group_IT_number 2
_symmetry_cell_setting triclinic
_symmetry_space_group_name_Hall '-P 1'
_symmetry_space_group_name_H-M 'P -1'
_atom_sites_solution_hydrogens geom
_atom_sites_solution_primary direct
_atom_sites_solution_secondary difmap
_audit_creation_method 'SHELXL-97 & ZCIF'
_cell_angle_alpha 81.1370(10)
_cell_angle_beta 81.3160(10)
_cell_angle_gamma 73.3910(10)
_cell_formula_units_Z 1
_cell_length_a 10.7416(5)
_cell_length_b 12.3472(6)
_cell_length_c 19.2441(9)
_cell_measurement_reflns_used 7808
_cell_measurement_temperature 220(2)
_cell_measurement_theta_max 28.8
_cell_measurement_theta_min 2.1
_cell_volume 2401.2(2)
_computing_cell_refinement 'SAINT (Bruker, 1999)'
_computing_data_collection 'SMART (Bruker, 1999)'
_computing_data_reduction SAINT
_computing_molecular_graphics 'XSHEL (Bruker, 1999)'
_computing_publication_material SHELXL-97
_computing_structure_refinement 'SHELXL-97 (Sheldrick, 1997)'
_computing_structure_solution 'SHELXS-97 (Sheldrick, 1990)'
_diffrn_ambient_temperature 220(2)
_diffrn_detector 'CCD area detector'
_diffrn_detector_area_resol_mean 0.11
_diffrn_detector_type 'Bruker Smart1000'
_diffrn_measured_fraction_theta_full 0.996
_diffrn_measured_fraction_theta_max 0.996
_diffrn_measurement_details 366,366,366,726
_diffrn_measurement_device_type 'three-circle diffractometer'
_diffrn_measurement_method '\w and \f scans'
_diffrn_measurement_specimen_support 'glass capillary'
_diffrn_orient_matrix_type standard
_diffrn_orient_matrix_UB_11 -0.0241897
_diffrn_orient_matrix_UB_12 0.0843838
_diffrn_orient_matrix_UB_13 0.0003535
_diffrn_orient_matrix_UB_21 0.0217831
_diffrn_orient_matrix_UB_22 -0.0110217
_diffrn_orient_matrix_UB_23 0.0497722
_diffrn_orient_matrix_UB_31 0.0921973
_diffrn_orient_matrix_UB_32 0.0004816
_diffrn_orient_matrix_UB_33 -0.0180067
_diffrn_radiation_monochromator graphite
_diffrn_radiation_source 'fine-focus sealed tube'
_diffrn_radiation_type MoK\a
_diffrn_radiation_wavelength 0.71073
_diffrn_reflns_av_R_equivalents 0.0271
_diffrn_reflns_av_sigmaI/netI 0.0281
_diffrn_reflns_limit_h_max 13
_diffrn_reflns_limit_h_min -13
_diffrn_reflns_limit_k_max 16
_diffrn_reflns_limit_k_min -16
_diffrn_reflns_limit_l_max 24
_diffrn_reflns_limit_l_min -24
_diffrn_reflns_number 30865
_diffrn_reflns_theta_full 27.50
_diffrn_reflns_theta_max 27.50
_diffrn_reflns_theta_min 2.60
_diffrn_source_current 30
_diffrn_source_voltage 50
_exptl_absorpt_coefficient_mu 4.613
_exptl_absorpt_correction_T_max 0.467
_exptl_absorpt_correction_T_min 0.268
_exptl_absorpt_correction_type multi-scan
_exptl_absorpt_process_details 'SADABS (Sheldrick, 1996)'
_exptl_crystal_colour red
_exptl_crystal_density_diffrn 1.504
_exptl_crystal_density_method not-measured
_exptl_crystal_description priam
_exptl_crystal_F_000 1094
_exptl_crystal_id 'Sita/Hirotsu mh105'
_exptl_crystal_size_max 0.38
_exptl_crystal_size_mid 0.19
_exptl_crystal_size_min 0.165
_refine_diff_density_max 1.817
_refine_diff_density_min -1.043
_refine_diff_density_rms 0.084
_refine_ls_extinction_method none
_refine_ls_goodness_of_fit_ref 1.000
_refine_ls_hydrogen_treatment constr
_refine_ls_matrix_type full
_refine_ls_number_parameters 761
_refine_ls_number_reflns 10958
_refine_ls_number_restraints 601
_refine_ls_restrained_S_all 0.999
_refine_ls_R_factor_all 0.0394
_refine_ls_R_factor_gt 0.0278
_refine_ls_shift/su_max 0.001
_refine_ls_shift/su_mean 0.000
_refine_ls_structure_factor_coef Fsqd
_refine_ls_weighting_details 'w=1/[\s^2^(Fo^2^)+(0.01P)^2^+4.945P], P=(max(Fo^2^,0)+2Fc^2^)/3'
_refine_ls_weighting_scheme calc
_refine_ls_wR_factor_gt 0.0577
_refine_ls_wR_factor_ref 0.0623
_reflns_number_gt 9040
_reflns_number_total 10958
_reflns_threshold_expression >2sigma(I)
_cod_data_source_file ja072248vsi20070329_103511.cif
_cod_data_source_block cmpd_5
_cod_database_code 4109736

loop_
_symmetry_equiv_pos_as_xyz
'x, y, z'
'-x, -y, -z'

loop_
_atom_site_label
_atom_site_type_symbol
_atom_site_fract_x
_atom_site_fract_y
_atom_site_fract_z
_atom_site_U_iso_or_equiv
_atom_site_adp_type
_atom_site_occupancy
_atom_site_symmetry_multiplicity
_atom_site_calc_flag
_atom_site_refinement_flags
_atom_site_disorder_assembly
_atom_site_disorder_group
Ta1 Ta 0.826507(13) 0.578611(12) 0.307788(8) 0.03968(5) Uani 1 1 d . A .
N1 N 0.6543(3) 0.8261(2) 0.27726(14) 0.0389(6) Uani 1 1 d . . .
N2 N 0.7285(3) 0.7240(2) 0.28350(15) 0.0389(6) Uani 1 1 d . A .
Si1 Si 1.02335(11) 0.64700(11) 0.23446(6) 0.0561(3) Uani 1 1 d . . .
H101 H 1.0523(8) 0.723(2) 0.2718(10) 0.096(16) Uiso 1 1 calc R . .
H102 H 1.131(3) 0.553(2) 0.23126(10) 0.12(2) Uiso 1 1 calc R . .
C1 C 1.0013(4) 0.7179(3) 0.1409(2) 0.0506(9) Uani 1 1 d . . .
C2 C 0.8958(5) 0.7249(5) 0.1067(3) 0.0776(14) Uani 1 1 d . . .
H2B H 0.8300 0.6915 0.1299 0.093 Uiso 1 1 calc R . .
C3 C 0.8835(6) 0.7801(5) 0.0385(3) 0.0899(17) Uani 1 1 d . . .
H3B H 0.8100 0.7830 0.0165 0.108 Uiso 1 1 calc R . .
C4 C 0.9748(6) 0.8294(5) 0.0034(3) 0.0870(17) Uani 1 1 d . . .
H4B H 0.9661 0.8668 -0.0427 0.104 Uiso 1 1 calc R . .
C5 C 1.0799(6) 0.8241(6) 0.0362(3) 0.0964(19) Uani 1 1 d . . .
H5B H 1.1443 0.8588 0.0125 0.116 Uiso 1 1 calc R . .
C6 C 1.0942(5) 0.7687(4) 0.1034(2) 0.0722(13) Uani 1 1 d . . .
H6B H 1.1690 0.7654 0.1244 0.087 Uiso 1 1 calc R . .
C10 C 0.7681(5) 0.4386(3) 0.2333(2) 0.0591(10) Uani 1 1 d . . .
C11 C 0.7283(6) 0.3739(5) 0.1839(3) 0.0881(16) Uani 1 1 d . A .
H11A H 0.6530 0.4224 0.1619 0.132 Uiso 1 1 calc R . .
H11B H 0.7062 0.3072 0.2104 0.132 Uiso 1 1 calc R . .
H11C H 0.8002 0.3504 0.1475 0.132 Uiso 1 1 calc R . .
N11 N 0.8881(3) 0.4441(3) 0.23700(19) 0.0564(8) Uani 1 1 d . A .
C12 C 1.0087(5) 0.3741(4) 0.2015(3) 0.0809(15) Uani 1 1 d . . .
H12 H 1.0817 0.3878 0.2216 0.097 Uiso 1 1 calc R A .
C13 C 1.0286(7) 0.4105(5) 0.1233(3) 0.113(2) Uani 1 1 d . A .
H13A H 0.9625 0.3946 0.1002 0.169 Uiso 1 1 calc R . .
H13B H 1.1147 0.3689 0.1039 0.169 Uiso 1 1 calc R . .
H13C H 1.0215 0.4914 0.1152 0.169 Uiso 1 1 calc R . .
C14 C 1.0250(7) 0.2454(5) 0.2158(4) 0.117(2) Uani 1 1 d . A .
H14A H 1.0040 0.2245 0.2660 0.175 Uiso 1 1 calc R . .
H14B H 1.1147 0.2053 0.2011 0.175 Uiso 1 1 calc R . .
H14C H 0.9666 0.2250 0.1894 0.175 Uiso 1 1 calc R . .
N12 N 0.6832(3) 0.4998(3) 0.27987(19) 0.0546(8) Uani 1 1 d U A .
C15 C 0.5418(4) 0.5334(4) 0.2737(3) 0.0706(13) Uani 0.7419(5) 1 d PDU A 1
H15 H 0.5185 0.4659 0.2636 0.085 Uiso 0.7419(5) 1 calc PR A 1
C16 C 0.4651(7) 0.5683(10) 0.3413(5) 0.110(3) Uani 0.7419(5) 1 d PDU A 1
H16A H 0.4933 0.6287 0.3555 0.164 Uiso 0.7419(5) 1 calc PR A 1
H16B H 0.4788 0.5036 0.3777 0.164 Uiso 0.7419(5) 1 calc PR A 1
H16C H 0.3729 0.5952 0.3350 0.164 Uiso 0.7419(5) 1 calc PR A 1
C17 C 0.5062(7) 0.6236(6) 0.2155(4) 0.086(2) Uani 0.7419(5) 1 d PDU A 1
H17A H 0.5205 0.6932 0.2260 0.129 Uiso 0.7419(5) 1 calc PR A 1
H17B H 0.4148 0.6365 0.2096 0.129 Uiso 0.7419(5) 1 calc PR A 1
H17C H 0.5599 0.6010 0.1721 0.129 Uiso 0.7419(5) 1 calc PR A 1
C15A C 0.5418(4) 0.5334(4) 0.2737(3) 0.0706(13) Uani 0.2581(5) 1 d PDU A 2
H15A H 0.5326 0.5378 0.2229 0.085 Uiso 0.2581(5) 1 calc PR A 2
C16A C 0.481(2) 0.4453(14) 0.3105(14) 0.109(9) Uani 0.2581(5) 1 d PDU A 2
H15D H 0.5216 0.3747 0.2901 0.164 Uiso 0.2581(5) 1 calc PR A 2
H16E H 0.3886 0.4688 0.3057 0.164 Uiso 0.2581(5) 1 calc PR A 2
H16F H 0.4939 0.4340 0.3603 0.164 Uiso 0.2581(5) 1 calc PR A 2
C17A C 0.4735(17) 0.6470(11) 0.2953(14) 0.090(7) Uani 0.2581(5) 1 d PDU A 2
H17D H 0.3809 0.6630 0.2914 0.135 Uiso 0.2581(5) 1 calc PR A 2
H17E H 0.5087 0.7040 0.2649 0.135 Uiso 0.2581(5) 1 calc PR A 2
H17F H 0.4860 0.6486 0.3440 0.135 Uiso 0.2581(5) 1 calc PR A 2
C30 C 0.8820(12) 0.6218(7) 0.4122(4) 0.061(2) Uani 0.7419(5) 1 d PDU A 1
C31 C 0.7662(9) 0.5892(7) 0.4298(4) 0.0572(19) Uani 0.7419(5) 1 d PDU A 1
C32 C 0.7954(10) 0.4728(7) 0.4244(6) 0.064(2) Uani 0.7419(5) 1 d PDU A 1
C33 C 0.9281(12) 0.4325(9) 0.4014(10) 0.065(2) Uani 0.7419(5) 1 d PDU A 1
C34 C 0.9840(7) 0.5245(10) 0.3939(5) 0.064(2) Uani 0.7419(5) 1 d PDU A 1
C35 C 0.8953(12) 0.7386(7) 0.4168(4) 0.117(3) Uani 0.7419(5) 1 d PDU A 1
H35A H 0.9660 0.7320 0.4445 0.175 Uiso 0.7419(5) 1 calc PR A 1
H35B H 0.8143 0.7839 0.4393 0.175 Uiso 0.7419(5) 1 calc PR A 1
H35C H 0.9143 0.7750 0.3696 0.175 Uiso 0.7419(5) 1 calc PR A 1
C36 C 0.6376(8) 0.6642(8) 0.4593(4) 0.107(3) Uani 0.7419(5) 1 d PDU A 1
H36A H 0.5707 0.6238 0.4651 0.161 Uiso 0.7419(5) 1 calc PR A 1
H36B H 0.6128 0.7332 0.4270 0.161 Uiso 0.7419(5) 1 calc PR A 1
H36C H 0.6467 0.6838 0.5049 0.161 Uiso 0.7419(5) 1 calc PR A 1
C37 C 0.7038(11) 0.3960(9) 0.4432(5) 0.126(4) Uani 0.7419(5) 1 d PDU A 1
H37A H 0.6167 0.4409 0.4585 0.189 Uiso 0.7419(5) 1 calc PR A 1
H37B H 0.7353 0.3374 0.4811 0.189 Uiso 0.7419(5) 1 calc PR A 1
H37C H 0.7012 0.3607 0.4019 0.189 Uiso 0.7419(5) 1 calc PR A 1
C38 C 1.0006(12) 0.3110(7) 0.3931(5) 0.137(4) Uani 0.7419(5) 1 d PDU A 1
H38A H 1.0185 0.2695 0.4392 0.205 Uiso 0.7419(5) 1 calc PR A 1
H38B H 1.0823 0.3083 0.3631 0.205 Uiso 0.7419(5) 1 calc PR A 1
H38C H 0.9477 0.2764 0.3715 0.205 Uiso 0.7419(5) 1 calc PR A 1
C39 C 1.1281(7) 0.5153(11) 0.3850(4) 0.131(4) Uani 0.7419(5) 1 d PDU A 1
H39A H 1.1417 0.5905 0.3719 0.196 Uiso 0.7419(5) 1 calc PR A 1
H39B H 1.1718 0.4674 0.3482 0.196 Uiso 0.7419(5) 1 calc PR A 1
H39C H 1.1639 0.4821 0.4292 0.196 Uiso 0.7419(5) 1 calc PR A 1
C30A C 0.879(2) 0.4351(18) 0.414(3) 0.065(8) Uani 0.2581(5) 1 d PDU A 2
C31A C 0.9933(15) 0.4693(13) 0.3962(15) 0.050(5) Uani 0.2581(5) 1 d PDU A 2
C32A C 0.9636(15) 0.5846(13) 0.4056(11) 0.042(4) Uani 0.2581(5) 1 d PDU A 2
C33A C 0.8323(16) 0.6215(14) 0.4322(12) 0.050(5) Uani 0.2581(5) 1 d PDU A 2
C34A C 0.7756(16) 0.5314(17) 0.4335(13) 0.066(6) Uani 0.2581(5) 1 d PDU A 2
C35A C 0.863(3) 0.3178(14) 0.4123(15) 0.118(10) Uani 0.2581(5) 1 d PDU A 2
H35D H 0.8211 0.2928 0.4577 0.177 Uiso 0.2581(5) 1 calc PR A 2
H35E H 0.9485 0.2652 0.4029 0.177 Uiso 0.2581(5) 1 calc PR A 2
H35F H 0.8099 0.3200 0.3753 0.177 Uiso 0.2581(5) 1 calc PR A 2
C36A C 1.1265(15) 0.3952(16) 0.3712(12) 0.086(6) Uani 0.2581(5) 1 d PDU A 2
H36D H 1.1778 0.3679 0.4108 0.129 Uiso 0.2581(5) 1 calc PR A 2
H36E H 1.1709 0.4395 0.3351 0.129 Uiso 0.2581(5) 1 calc PR A 2
H36F H 1.1160 0.3309 0.3516 0.129 Uiso 0.2581(5) 1 calc PR A 2
C37A C 1.0622(17) 0.6527(17) 0.4035(8) 0.068(5) Uani 0.2581(5) 1 d PDU A 2
H37D H 1.0222 0.7323 0.3888 0.102 Uiso 0.2581(5) 1 calc PR A 2
H37E H 1.1376 0.6245 0.3701 0.102 Uiso 0.2581(5) 1 calc PR A 2
H37F H 1.0896 0.6447 0.4502 0.102 Uiso 0.2581(5) 1 calc PR A 2
C38A C 0.761(2) 0.7363(15) 0.4553(12) 0.102(8) Uani 0.2581(5) 1 d PDU A 2
H38D H 0.7545 0.7936 0.4144 0.152 Uiso 0.2581(5) 1 calc PR A 2
H38E H 0.8087 0.7544 0.4889 0.152 Uiso 0.2581(5) 1 calc PR A 2
H38F H 0.6741 0.7351 0.4774 0.152 Uiso 0.2581(5) 1 calc PR A 2
C39A C 0.6457(17) 0.524(3) 0.4743(12) 0.141(13) Uani 0.2581(5) 1 d PDU A 2
H39D H 0.6546 0.4485 0.4995 0.211 Uiso 0.2581(5) 1 calc PR A 2
H39E H 0.5805 0.5398 0.4417 0.211 Uiso 0.2581(5) 1 calc PR A 2
H39F H 0.6188 0.5798 0.5079 0.211 Uiso 0.2581(5) 1 calc PR A 2
Ta2 Ta 0.552619(19) 0.972247(17) 0.279617(16) 0.03665(6) Uani 0.7419(5) 1 d PD A 1
H2 H 0.547(5) 0.953(4) 0.369(3) 0.059(15) Uiso 0.7419(5) 1 d P A 1
C20 C 0.3194(6) 0.9605(8) 0.2610(6) 0.0505(10) Uani 0.7419(5) 1 d PDU A 1
C21 C 0.2018(10) 0.9195(18) 0.2552(7) 0.077(3) Uani 0.7419(5) 1 d PDU A 1
H21A H 0.2232 0.8374 0.2662 0.115 Uiso 0.7419(5) 1 calc PR A 1
H21B H 0.1776 0.9406 0.2075 0.115 Uiso 0.7419(5) 1 calc PR A 1
H21C H 0.1292 0.9541 0.2884 0.115 Uiso 0.7419(5) 1 calc PR A 1
N21 N 0.4136(7) 0.9644(7) 0.2078(4) 0.0445(14) Uani 0.7419(5) 1 d PDU A 1
C22 C 0.4137(7) 0.9179(6) 0.1413(3) 0.0587(14) Uani 0.7419(5) 1 d PDU A 1
H22 H 0.3758 0.8522 0.1537 0.070 Uiso 0.7419(5) 1 calc PR A 1
C23 C 0.3293(10) 1.0046(8) 0.0902(5) 0.093(3) Uani 0.7419(5) 1 d PDU A 1
H23A H 0.2413 1.0308 0.1135 0.139 Uiso 0.7419(5) 1 calc PR A 1
H23B H 0.3267 0.9694 0.0489 0.139 Uiso 0.7419(5) 1 calc PR A 1
H23C H 0.3662 1.0687 0.0757 0.139 Uiso 0.7419(5) 1 calc PR A 1
C24 C 0.5533(7) 0.8742(7) 0.1077(3) 0.079(2) Uani 0.7419(5) 1 d PDU A 1
H24A H 0.5528 0.8423 0.0648 0.119 Uiso 0.7419(5) 1 calc PR A 1
H24B H 0.6024 0.8159 0.1406 0.119 Uiso 0.7419(5) 1 calc PR A 1
H24C H 0.5938 0.9366 0.0963 0.119 Uiso 0.7419(5) 1 calc PR A 1
N22 N 0.3469(7) 0.9905(8) 0.3185(4) 0.0471(19) Uani 0.7419(5) 1 d PDU A 1
C25 C 0.2631(7) 0.9860(6) 0.3858(3) 0.0646(16) Uani 0.7419(5) 1 d PDU A 1
H25 H 0.1713 1.0092 0.3749 0.078 Uiso 0.7419(5) 1 calc PR A 1
C26 C 0.2898(8) 0.8642(6) 0.4242(4) 0.087(2) Uani 0.7419(5) 1 d PDU A 1
H26A H 0.2673 0.8153 0.3960 0.130 Uiso 0.7419(5) 1 calc PR A 1
H26B H 0.2373 0.8645 0.4699 0.130 Uiso 0.7419(5) 1 calc PR A 1
H26C H 0.3817 0.8360 0.4310 0.130 Uiso 0.7419(5) 1 calc PR A 1
C27 C 0.2766(9) 1.0652(7) 0.4316(4) 0.094(2) Uani 0.7419(5) 1 d PDU A 1
H27A H 0.2126 1.0663 0.4730 0.141 Uiso 0.7419(5) 1 calc PR A 1
H27B H 0.2622 1.1409 0.4059 0.141 Uiso 0.7419(5) 1 calc PR A 1
H27C H 0.3638 1.0409 0.4462 0.141 Uiso 0.7419(5) 1 calc PR A 1
C40 C 0.5229(7) 1.1794(4) 0.2454(7) 0.0717(16) Uani 0.7419(5) 1 d PDU A 1
C41 C 0.6056(11) 1.1258(8) 0.1929(4) 0.0684(14) Uani 0.7419(5) 1 d PDU A 1
C42 C 0.7210(9) 1.0623(8) 0.2185(5) 0.0614(13) Uani 0.7419(5) 1 d PDU A 1
C43 C 0.7108(6) 1.0720(7) 0.2895(4) 0.0573(14) Uani 0.7419(5) 1 d PDU A 1
C44 C 0.5871(7) 1.1473(6) 0.3085(4) 0.0662(16) Uani 0.7419(5) 1 d PDU A 1
C45 C 0.3892(12) 1.2604(8) 0.2388(14) 0.167(5) Uani 0.7419(5) 1 d PDU A 1
H45A H 0.3625 1.2583 0.1932 0.250 Uiso 0.7419(5) 1 calc PR A 1
H45B H 0.3922 1.3370 0.2428 0.250 Uiso 0.7419(5) 1 calc PR A 1
H45C H 0.3270 1.2380 0.2762 0.250 Uiso 0.7419(5) 1 calc PR A 1
C46 C 0.5845(16) 1.1508(11) 0.1163(5) 0.164(5) Uani 0.7419(5) 1 d PDU A 1
H46A H 0.4915 1.1727 0.1121 0.247 Uiso 0.7419(5) 1 calc PR A 1
H46B H 0.6266 1.0835 0.0927 0.247 Uiso 0.7419(5) 1 calc PR A 1
H46C H 0.6215 1.2126 0.0944 0.247 Uiso 0.7419(5) 1 calc PR A 1
C47 C 0.8425(10) 0.9998(13) 0.1752(8) 0.127(4) Uani 0.7419(5) 1 d PDU A 1
H47A H 0.9003 1.0489 0.1605 0.191 Uiso 0.7419(5) 1 calc PR A 1
H47B H 0.8181 0.9786 0.1337 0.191 Uiso 0.7419(5) 1 calc PR A 1
H47C H 0.8872 0.9318 0.2036 0.191 Uiso 0.7419(5) 1 calc PR A 1
C48 C 0.8184(9) 1.0244(10) 0.3370(6) 0.130(4) Uani 0.7419(5) 1 d PDU A 1
H48A H 0.8806 0.9586 0.3184 0.194 Uiso 0.7419(5) 1 calc PR A 1
H48B H 0.7810 1.0019 0.3843 0.194 Uiso 0.7419(5) 1 calc PR A 1
H48C H 0.8627 1.0820 0.3389 0.194 Uiso 0.7419(5) 1 calc PR A 1
C49 C 0.5415(13) 1.1950(10) 0.3796(6) 0.160(5) Uani 0.7419(5) 1 d PDU A 1
H49A H 0.5817 1.1397 0.4169 0.240 Uiso 0.7419(5) 1 calc PR A 1
H49B H 0.4471 1.2105 0.3890 0.240 Uiso 0.7419(5) 1 calc PR A 1
H49C H 0.5667 1.2648 0.3780 0.240 Uiso 0.7419(5) 1 calc PR A 1
Ta2A Ta 0.55169(6) 0.96831(6) 0.24649(5) 0.03665(6) Uani 0.2581(5) 1 d PDU A 2
H2A H 0.605(15) 0.953(13) 0.158(8) 0.059(15) Uiso 0.2581(5) 1 d P A 2
C20A C 0.3107(14) 0.951(2) 0.2611(11) 0.0505(10) Uani 0.2581(5) 1 d PDU A 2
C21A C 0.183(3) 0.919(6) 0.271(2) 0.077(3) Uani 0.2581(5) 1 d PDU A 2
H21D H 0.1866 0.8647 0.2389 0.115 Uiso 0.2581(5) 1 calc PR A 2
H21E H 0.1121 0.9866 0.2617 0.115 Uiso 0.2581(5) 1 calc PR A 2
H21F H 0.1673 0.8851 0.3196 0.115 Uiso 0.2581(5) 1 calc PR A 2
N21A N 0.3689(14) 0.9611(17) 0.3153(8) 0.045(6) Uani 0.2581(5) 1 d PDU A 2
C22A C 0.3244(16) 0.9163(16) 0.3878(7) 0.082(6) Uani 0.2581(5) 1 d PDU A 2
H22A H 0.2956 0.8492 0.3820 0.099 Uiso 0.2581(5) 1 calc PR A 2
C23A C 0.2046(19) 0.997(2) 0.4228(11) 0.113(9) Uani 0.2581(5) 1 d PDU A 2
H23D H 0.1263 0.9881 0.4077 0.170 Uiso 0.2581(5) 1 calc PR A 2
H23E H 0.2094 1.0749 0.4092 0.170 Uiso 0.2581(5) 1 calc PR A 2
H23F H 0.2018 0.9797 0.4738 0.170 Uiso 0.2581(5) 1 calc PR A 2
C24A C 0.436(2) 0.871(3) 0.4323(12) 0.177(16) Uani 0.2581(5) 1 d PDU A 2
H24D H 0.5138 0.8341 0.4034 0.265 Uiso 0.2581(5) 1 calc PR A 2
H24E H 0.4138 0.8164 0.4707 0.265 Uiso 0.2581(5) 1 calc PR A 2
H24F H 0.4515 0.9334 0.4516 0.265 Uiso 0.2581(5) 1 calc PR A 2
N22A N 0.3746(14) 0.9783(18) 0.2004(8) 0.049(6) Uani 0.2581(5) 1 d PDU A 2
C25A C 0.3306(16) 0.9745(14) 0.1327(7) 0.067(5) Uani 0.2581(5) 1 d PDU A 2
H25A H 0.2353 0.9824 0.1402 0.081 Uiso 0.2581(5) 1 calc PR A 2
C26A C 0.400(2) 0.8593(16) 0.1060(12) 0.108(8) Uani 0.2581(5) 1 d PDU A 2
H26D H 0.3729 0.7994 0.1380 0.162 Uiso 0.2581(5) 1 calc PR A 2
H26E H 0.4940 0.8463 0.1041 0.162 Uiso 0.2581(5) 1 calc PR A 2
H26F H 0.3776 0.8594 0.0591 0.162 Uiso 0.2581(5) 1 calc PR A 2
C27A C 0.355(3) 1.0677(19) 0.0805(11) 0.096(8) Uani 0.2581(5) 1 d PDU A 2
H27D H 0.4356 1.0831 0.0879 0.144 Uiso 0.2581(5) 1 calc PR A 2
H27E H 0.2832 1.1353 0.0857 0.144 Uiso 0.2581(5) 1 calc PR A 2
H27F H 0.3635 1.0463 0.0332 0.144 Uiso 0.2581(5) 1 calc PR A 2
C40A C 0.5046(18) 1.1781(7) 0.2396(14) 0.0717(16) Uani 0.2581(5) 1 d PD A 2
C41A C 0.5440(15) 1.1360(13) 0.3044(10) 0.0662(16) Uani 0.2581(5) 1 d PD A 2
C42A C 0.6730(14) 1.0732(16) 0.2970(10) 0.0573(14) Uani 0.2581(5) 1 d PD A 2
C43A C 0.7165(17) 1.0705(19) 0.2260(10) 0.0614(13) Uani 0.2581(5) 1 d PD A 2
C44A C 0.613(2) 1.1385(16) 0.1877(9) 0.0684(14) Uani 0.2581(5) 1 d PD A 2
C45A C 0.373(3) 1.2553(19) 0.224(3) 0.167(5) Uani 0.2581(5) 1 d PD A 2
H45D H 0.3834 1.3264 0.1981 0.250 Uiso 0.2581(5) 1 calc PR A 2
H45E H 0.3178 1.2705 0.2685 0.250 Uiso 0.2581(5) 1 calc PR A 2
H45F H 0.3319 1.2188 0.1964 0.250 Uiso 0.2581(5) 1 calc PR A 2
C46A C 0.464(3) 1.169(2) 0.3724(13) 0.160(5) Uani 0.2581(5) 1 d PD A 2
H46D H 0.4958 1.1129 0.4112 0.240 Uiso 0.2581(5) 1 calc PR A 2
H46E H 0.3730 1.1730 0.3696 0.240 Uiso 0.2581(5) 1 calc PR A 2
H46F H 0.4700 1.2429 0.3804 0.240 Uiso 0.2581(5) 1 calc PR A 2
C47A C 0.758(2) 1.024(3) 0.3562(13) 0.130(4) Uani 0.2581(5) 1 d PD A 2
H47D H 0.8296 0.9608 0.3409 0.194 Uiso 0.2581(5) 1 calc PR A 2
H47E H 0.7059 0.9961 0.3973 0.194 Uiso 0.2581(5) 1 calc PR A 2
H47F H 0.7923 1.0817 0.3685 0.194 Uiso 0.2581(5) 1 calc PR A 2
C48A C 0.852(2) 1.012(4) 0.194(2) 0.127(4) Uani 0.2581(5) 1 d PD A 2
H48D H 0.9079 1.0629 0.1882 0.191 Uiso 0.2581(5) 1 calc PR A 2
H48E H 0.8473 0.9907 0.1481 0.191 Uiso 0.2581(5) 1 calc PR A 2
H48F H 0.8890 0.9438 0.2249 0.191 Uiso 0.2581(5) 1 calc PR A 2
C49A C 0.622(4) 1.175(3) 0.1078(10) 0.164(5) Uani 0.2581(5) 1 d PD A 2
H49D H 0.5352 1.2023 0.0929 0.247 Uiso 0.2581(5) 1 calc PR A 2
H49E H 0.6725 1.1113 0.0830 0.247 Uiso 0.2581(5) 1 calc PR A 2
H49F H 0.6653 1.2362 0.0968 0.247 Uiso 0.2581(5) 1 calc PR A 2
C51 C 0.6606(16) 0.5883(15) 0.0052(10) 0.140(6) Uani 0.50 1 d PDU . .
H51A H 0.6694 0.6395 -0.0377 0.209 Uiso 0.50 1 calc PR . .
H51B H 0.7459 0.5386 0.0143 0.209 Uiso 0.50 1 calc PR . .
H51C H 0.6236 0.6322 0.0447 0.209 Uiso 0.50 1 calc PR . .
C52 C 0.5708(12) 0.5170(14) -0.0037(9) 0.138(5) Uani 0.50 1 d PDU . .
H52A H 0.5999 0.4393 0.0198 0.165 Uiso 0.50 1 calc PR . .
H52B H 0.5661 0.5141 -0.0538 0.165 Uiso 0.50 1 calc PR . .
C53 C 0.4391(11) 0.5818(9) 0.0325(6) 0.096(3) Uani 0.50 1 d PDU . .
H53A H 0.4458 0.5854 0.0823 0.115 Uiso 0.50 1 calc PR . .
H53B H 0.4118 0.6596 0.0088 0.115 Uiso 0.50 1 calc PR . .
C54 C 0.3443(12) 0.5186(13) 0.0269(8) 0.124(4) Uani 0.50 1 d PDU . .
H54A H 0.2730 0.5659 0.0003 0.149 Uiso 0.50 1 calc PR . .
H54B H 0.3075 0.4911 0.0738 0.149 Uiso 0.50 1 calc PR . .
C55 C 0.429(2) 0.4183(15) -0.0135(11) 0.148(6) Uani 0.50 1 d PDU . .
H55A H 0.3939 0.4215 -0.0577 0.221 Uiso 0.50 1 calc PR . .
H55B H 0.4270 0.3469 0.0153 0.221 Uiso 0.50 1 calc PR . .
H55C H 0.5181 0.4239 -0.0234 0.221 Uiso 0.50 1 calc PR . .

loop_
_atom_site_aniso_label
_atom_site_aniso_U_11
_atom_site_aniso_U_22
_atom_site_aniso_U_33
_atom_site_aniso_U_23
_atom_site_aniso_U_13
_atom_site_aniso_U_12
Ta1 0.03256(8) 0.03848(8) 0.04464(8) -0.00027(6) 0.00174(6) -0.00972(6)
N1 0.0380(15) 0.0417(15) 0.0360(14) -0.0035(12) -0.0016(12) -0.0112(12)
N2 0.0343(15) 0.0397(15) 0.0434(16) -0.0022(12) -0.0034(12) -0.0131(12)
Si1 0.0471(6) 0.0745(8) 0.0506(6) 0.0062(5) -0.0031(5) -0.0309(6)
C1 0.059(2) 0.048(2) 0.047(2) -0.0066(16) 0.0044(18) -0.0224(18)
C2 0.086(4) 0.095(4) 0.063(3) 0.013(3) -0.015(3) -0.051(3)
C3 0.103(4) 0.111(5) 0.066(3) 0.005(3) -0.027(3) -0.044(4)
C4 0.109(5) 0.097(4) 0.048(3) 0.005(3) 0.005(3) -0.029(4)
C5 0.093(4) 0.125(5) 0.065(3) 0.018(3) 0.014(3) -0.045(4)
C6 0.062(3) 0.092(4) 0.061(3) 0.002(2) 0.008(2) -0.033(3)
C10 0.065(3) 0.045(2) 0.070(3) -0.0080(19) 0.000(2) -0.022(2)
C11 0.096(4) 0.082(4) 0.100(4) -0.032(3) -0.006(3) -0.037(3)
N11 0.051(2) 0.0503(19) 0.065(2) -0.0151(16) 0.0107(16) -0.0134(15)
C12 0.064(3) 0.074(3) 0.100(4) -0.037(3) 0.022(3) -0.015(3)
C13 0.131(6) 0.094(4) 0.111(5) -0.047(4) 0.059(4) -0.045(4)
C14 0.122(6) 0.063(3) 0.139(6) -0.028(4) 0.015(5) 0.009(3)
N12 0.0437(18) 0.0544(19) 0.070(2) -0.0088(16) 0.0005(16) -0.0229(15)
C15 0.052(3) 0.066(3) 0.101(4) -0.009(3) -0.006(2) -0.029(2)
C16 0.042(4) 0.173(10) 0.112(6) -0.026(6) 0.005(4) -0.028(5)
C17 0.066(4) 0.083(5) 0.113(6) 0.009(4) -0.034(4) -0.025(4)
C15A 0.052(3) 0.066(3) 0.101(4) -0.009(3) -0.006(2) -0.029(2)
C16A 0.067(12) 0.069(11) 0.20(2) -0.035(14) 0.033(15) -0.046(11)
C17A 0.041(10) 0.066(10) 0.16(2) 0.002(12) -0.003(12) -0.016(8)
C30 0.079(6) 0.068(4) 0.042(5) 0.000(3) -0.011(5) -0.028(5)
C31 0.054(4) 0.063(4) 0.040(4) 0.001(4) 0.004(3) -0.002(4)
C32 0.067(5) 0.066(5) 0.054(4) 0.020(5) -0.007(4) -0.022(4)
C33 0.071(7) 0.056(5) 0.052(5) 0.004(5) -0.012(8) 0.004(4)
C34 0.043(4) 0.098(8) 0.045(4) 0.004(7) -0.008(3) -0.013(5)
C35 0.208(11) 0.100(6) 0.073(5) -0.019(4) -0.035(6) -0.076(7)
C36 0.081(5) 0.144(8) 0.055(4) -0.022(5) 0.019(4) 0.027(5)
C37 0.153(9) 0.140(8) 0.099(7) 0.051(6) -0.009(6) -0.098(8)
C38 0.194(11) 0.076(5) 0.089(6) 0.000(5) -0.044(7) 0.052(6)
C39 0.053(4) 0.258(13) 0.074(5) 0.035(7) -0.022(4) -0.051(6)
C30A 0.069(17) 0.061(14) 0.07(3) 0.029(13) -0.03(2) -0.035(15)
C31A 0.046(10) 0.042(10) 0.054(11) 0.015(11) -0.015(8) -0.004(8)
C32A 0.025(8) 0.054(10) 0.041(10) -0.002(9) -0.002(7) -0.006(7)
C33A 0.028(10) 0.080(11) 0.032(11) 0.001(8) 0.001(8) -0.005(8)
C34A 0.042(11) 0.094(18) 0.055(15) 0.03(2) 0.006(10) -0.034(15)
C35A 0.17(3) 0.071(12) 0.14(2) 0.044(14) -0.06(2) -0.069(16)
C36A 0.064(11) 0.060(11) 0.110(17) -0.007(11) -0.023(11) 0.027(9)
C37A 0.070(11) 0.111(15) 0.041(8) 0.002(9) -0.009(8) -0.057(11)
C38A 0.109(19) 0.109(15) 0.067(13) -0.038(13) -0.006(13) 0.014(14)
C39A 0.063(13) 0.29(4) 0.078(16) 0.04(2) 0.001(11) -0.094(19)
Ta2 0.03570(9) 0.03757(9) 0.03483(15) -0.00420(10) -0.00036(10) -0.00881(7)
C20 0.036(2) 0.047(3) 0.065(3) -0.004(2) -0.0045(19) -0.0064(17)
C21 0.041(4) 0.098(4) 0.094(7) -0.020(6) 0.003(4) -0.024(4)
N21 0.042(4) 0.050(3) 0.043(3) -0.003(2) -0.010(2) -0.012(3)
C22 0.068(4) 0.068(4) 0.048(3) -0.008(3) -0.012(3) -0.028(3)
C23 0.123(7) 0.107(7) 0.061(5) 0.012(5) -0.042(5) -0.045(6)
C24 0.085(5) 0.105(5) 0.058(4) -0.034(4) 0.014(3) -0.039(4)
N22 0.036(3) 0.053(4) 0.045(3) -0.008(2) 0.007(2) -0.006(3)
C25 0.049(4) 0.064(4) 0.067(4) -0.006(3) 0.016(3) -0.004(3)
C26 0.094(6) 0.088(5) 0.066(4) 0.008(4) 0.016(4) -0.028(4)
C27 0.099(6) 0.096(5) 0.068(4) -0.023(4) 0.025(4) -0.006(5)
C40 0.048(3) 0.040(2) 0.127(5) 0.002(3) -0.022(3) -0.012(2)
C41 0.100(4) 0.067(3) 0.057(3) 0.004(2) -0.015(3) -0.055(3)
C42 0.067(3) 0.045(3) 0.078(3) -0.016(2) 0.013(2) -0.031(2)
C43 0.042(4) 0.060(3) 0.072(3) 0.003(2) -0.010(3) -0.020(3)
C44 0.062(4) 0.076(4) 0.073(3) -0.034(3) 0.016(3) -0.038(3)
C45 0.076(5) 0.068(4) 0.344(16) 0.016(6) -0.068(7) 0.003(4)
C46 0.303(15) 0.178(10) 0.081(5) 0.057(5) -0.074(7) -0.185(9)
C47 0.099(5) 0.102(6) 0.191(10) -0.078(6) 0.077(6) -0.059(4)
C48 0.088(7) 0.147(7) 0.171(9) 0.068(6) -0.077(7) -0.072(7)
C49 0.216(13) 0.182(10) 0.130(7) -0.117(7) 0.074(8) -0.127(9)
Ta2A 0.03570(9) 0.03757(9) 0.03483(15) -0.00420(10) -0.00036(10) -0.00881(7)
C20A 0.036(2) 0.047(3) 0.065(3) -0.004(2) -0.0045(19) -0.0064(17)
C21A 0.041(4) 0.098(4) 0.094(7) -0.020(6) 0.003(4) -0.024(4)
N21A 0.036(9) 0.043(12) 0.045(9) -0.007(7) 0.007(6) 0.003(8)
C22A 0.091(15) 0.063(12) 0.074(12) 0.003(10) 0.000(10) -0.002(11)
C23A 0.078(13) 0.16(2) 0.095(16) -0.053(16) 0.058(12) -0.040(13)
C24A 0.14(2) 0.22(3) 0.096(18) 0.07(2) -0.027(16) 0.02(2)
N22A 0.042(12) 0.065(11) 0.047(9) 0.001(7) -0.021(8) -0.020(10)
C25A 0.063(12) 0.090(13) 0.057(11) 0.000(10) -0.032(10) -0.026(10)
C26A 0.118(19) 0.111(14) 0.111(18) -0.035(13) -0.049(15) -0.026(14)
C27A 0.113(19) 0.116(16) 0.058(12) 0.026(13) -0.049(13) -0.027(15)
C40A 0.048(3) 0.040(2) 0.127(5) 0.002(3) -0.022(3) -0.012(2)
C41A 0.062(4) 0.076(4) 0.073(3) -0.034(3) 0.016(3) -0.038(3)
C42A 0.042(4) 0.060(3) 0.072(3) 0.003(2) -0.010(3) -0.020(3)
C43A 0.067(3) 0.045(3) 0.078(3) -0.016(2) 0.013(2) -0.031(2)
C44A 0.100(4) 0.067(3) 0.057(3) 0.004(2) -0.015(3) -0.055(3)
C45A 0.076(5) 0.068(4) 0.344(16) 0.016(6) -0.068(7) 0.003(4)
C46A 0.216(13) 0.182(10) 0.130(7) -0.117(7) 0.074(8) -0.127(9)
C47A 0.088(7) 0.147(7) 0.171(9) 0.068(6) -0.077(7) -0.072(7)
C48A 0.099(5) 0.102(6) 0.191(10) -0.078(6) 0.077(6) -0.059(4)
C49A 0.303(15) 0.178(10) 0.081(5) 0.057(5) -0.074(7) -0.185(9)
C51 0.129(8) 0.148(10) 0.125(9) 0.010(7) 0.000(8) -0.032(7)
C52 0.116(7) 0.159(9) 0.114(9) 0.036(7) -0.011(7) -0.026(6)
C53 0.110(6) 0.087(6) 0.056(5) -0.004(5) 0.006(5) 0.017(5)
C54 0.107(7) 0.140(8) 0.091(7) 0.009(6) -0.002(6) 0.003(6)
C55 0.185(11) 0.131(9) 0.126(9) -0.010(7) -0.046(8) -0.029(8)

loop_
_atom_type_symbol
_atom_type_description
_atom_type_scat_dispersion_real
_atom_type_scat_dispersion_imag
_atom_type_scat_source
C C 0.0033 0.0016 'International Tables Vol C Tables 4.2.6.8 and 6.1.1.4'
H H 0.0000 0.0000 'International Tables Vol C Tables 4.2.6.8 and 6.1.1.4'
N N 0.0061 0.0033 'International Tables Vol C Tables 4.2.6.8 and 6.1.1.4'
Si Si 0.0817 0.0704 'International Tables Vol C Tables 4.2.6.8 and 6.1.1.4'
Ta Ta -0.7052 6.5227 'International Tables Vol C Tables 4.2.6.8 and 6.1.1.4'

loop_
_geom_angle_atom_site_label_1
_geom_angle_atom_site_label_2
_geom_angle_atom_site_label_3
_geom_angle
N2 Ta1 N11 124.56(13)
N2 Ta1 N12 93.62(12)
N11 Ta1 N12 59.31(13)
N2 Ta1 C31 93.19(19)
N11 Ta1 C31 136.7(2)
N12 Ta1 C31 102.5(3)
N2 Ta1 C30 94.1(3)
N11 Ta1 C30 139.7(3)
N12 Ta1 C30 136.6(2)
C31 Ta1 C30 34.4(3)
N2 Ta1 C34A 107.6(5)
N11 Ta1 C34A 120.3(5)
N12 Ta1 C34A 93.4(4)
C31 Ta1 C34A 16.5(4)
C30 Ta1 C34A 43.8(4)
N2 Ta1 C34 125.1(3)
N11 Ta1 C34 105.4(3)
N12 Ta1 C34 134.1(3)
C31 Ta1 C34 56.9(3)
C30 Ta1 C34 34.6(3)
C34A Ta1 C34 54.9(5)
N2 Ta1 C32 123.0(2)
N11 Ta1 C32 102.9(2)
N12 Ta1 C32 84.4(3)
C31 Ta1 C32 33.8(2)
C30 Ta1 C32 56.0(3)
C34A Ta1 C32 17.4(4)
C34 Ta1 C32 55.3(3)
N2 Ta1 C33 148.1(3)
N11 Ta1 C33 87.1(3)
N12 Ta1 C33 100.9(3)
C31 Ta1 C33 56.1(3)
C30 Ta1 C33 56.2(3)
C34A Ta1 C33 43.8(5)
C34 Ta1 C33 33.3(3)
C32 Ta1 C33 32.9(3)
N2 N1 Ta2 172.8(2)
N2 N1 Ta2A 166.8(2)
N1 N2 Ta1 170.7(2)
C1 Si1 Ta1 117.50(13)
C1 Si1 H101 107.9
Ta1 Si1 H101 107.9
C1 Si1 H102 107.9
Ta1 Si1 H102 107.9
H101 Si1 H102 107.2
C2 C1 C6 115.9(4)
C2 C1 Si1 124.2(3)
C6 C1 Si1 119.8(3)
C1 C2 C3 121.7(5)
C1 C2 H2B 119.1
C3 C2 H2B 119.1
C4 C3 C2 121.1(5)
C4 C3 H3B 119.5
C2 C3 H3B 119.5
C3 C4 C5 118.4(5)
C3 C4 H4B 120.8
C5 C4 H4B 120.8
C4 C5 C6 121.2(5)
C4 C5 H5B 119.4
C6 C5 H5B 119.4
C5 C6 C1 121.7(5)
C5 C6 H6B 119.2
C1 C6 H6B 119.2
N11 C10 N12 110.5(4)
N11 C10 C11 126.4(4)
N12 C10 C11 123.1(4)
N11 C10 Ta1 55.5(2)
N12 C10 Ta1 55.7(2)
C11 C10 Ta1 171.9(4)
C10 C11 H11A 109.5
C10 C11 H11B 109.5
H11A C11 H11B 109.5
C10 C11 H11C 109.5
H11A C11 H11C 109.5
H11B C11 H11C 109.5
C10 N11 C12 125.6(4)
C10 N11 Ta1 94.9(3)
C12 N11 Ta1 139.6(3)
N11 C12 C13 113.1(5)
N11 C12 C14 114.8(4)
C13 C12 C14 110.5(5)
N11 C12 H12 105.9
C13 C12 H12 105.9
C14 C12 H12 105.9
C12 C13 H13A 109.5
C12 C13 H13B 109.5
H13A C13 H13B 109.5
C12 C13 H13C 109.5
H13A C13 H13C 109.5
H13B C13 H13C 109.5
C12 C14 H14A 109.5
C12 C14 H14B 109.5
H14A C14 H14B 109.5
C12 C14 H14C 109.5
H14A C14 H14C 109.5
H14B C14 H14C 109.5
C10 N12 C15 121.0(4)
C10 N12 Ta1 94.4(3)
C15 N12 Ta1 136.8(3)
C17 C15 N12 112.3(4)
C17 C15 C16 110.5(6)
N12 C15 C16 111.0(5)
C17 C15 H15 107.6
N12 C15 H15 107.6
C16 C15 H15 107.6
H15D C16A H16E 109.5
H15D C16A H16F 109.5
H16E C16A H16F 109.5
H17D C17A H17E 109.5
H17D C17A H17F 109.5
H17E C17A H17F 109.5
C31 C30 C34 108.0(7)
C31 C30 C35 124.8(10)
C34 C30 C35 127.1(11)
C31 C30 Ta1 72.7(5)
C34 C30 Ta1 75.6(5)
C35 C30 Ta1 120.6(6)
C30 C31 C32 107.8(8)
C30 C31 C36 124.9(9)
C32 C31 C36 126.8(11)
C30 C31 Ta1 72.9(5)
C32 C31 Ta1 76.6(7)
C36 C31 Ta1 122.8(6)
C33 C32 C31 109.2(9)
C33 C32 C37 123.0(10)
C31 C32 C37 127.8(11)
C33 C32 Ta1 75.0(10)
C31 C32 Ta1 69.6(6)
C37 C32 Ta1 124.1(7)
C32 C33 C34 107.6(7)
C32 C33 C38 126.0(11)
C34 C33 C38 126.1(11)
C32 C33 Ta1 72.1(9)
C34 C33 Ta1 71.4(7)
C38 C33 Ta1 126.4(11)
C33 C34 C30 107.4(6)
C33 C34 C39 125.5(11)
C30 C34 C39 125.7(11)
C33 C34 Ta1 75.3(8)
C30 C34 Ta1 69.9(4)
C39 C34 Ta1 130.8(6)
N1 Ta2 N22 115.5(3)
N1 Ta2 N21 96.9(2)
N22 Ta2 N21 59.60(18)
N1 Ta2 C43 101.9(2)
N22 Ta2 C43 135.1(3)
N21 Ta2 C43 141.2(3)
N1 Ta2 C42 95.8(3)
N22 Ta2 C42 147.9(3)
N21 Ta2 C42 112.1(3)
C43 Ta2 C42 32.88(17)
N1 Ta2 C44 134.1(2)
N22 Ta2 C44 102.2(3)
N21 Ta2 C44 125.3(3)
C43 Ta2 C44 33.9(2)
C42 Ta2 C44 55.0(2)
N1 Ta2 C41 120.1(3)
N22 Ta2 C41 117.3(3)
N21 Ta2 C41 86.6(3)
C43 Ta2 C41 54.6(3)
C42 Ta2 C41 32.6(2)
C44 Ta2 C41 54.60(19)
N1 Ta2 C40 149.7(3)
N22 Ta2 C40 94.1(3)
N21 Ta2 C40 92.7(3)
C43 Ta2 C40 55.5(2)
C42 Ta2 C40 54.1(3)
C44 Ta2 C40 33.8(3)
C41 Ta2 C40 31.9(3)
N1 Ta2 C20 103.9(2)
N22 Ta2 C20 30.0(3)
N21 Ta2 C20 30.4(3)
C43 Ta2 C20 153.9(3)
C42 Ta2 C20 138.6(3)
C44 Ta2 C20 121.5(3)
C41 Ta2 C20 107.6(3)
C40 Ta2 C20 98.9(2)
N1 Ta2 H2 89.0(18)
N22 Ta2 H2 74.7(18)
N21 Ta2 H2 131.9(18)
C43 Ta2 H2 82.4(18)
C42 Ta2 H2 114.7(18)
C44 Ta2 H2 76.2(18)
C41 Ta2 H2 130.5(18)
C40 Ta2 H2 105.5(18)
C20 Ta2 H2 101.9(18)
N22 C20 N21 111.1(4)
N22 C20 C21 125.9(8)
N21 C20 C21 122.9(9)
N22 C20 Ta2 55.8(3)
N21 C20 Ta2 57.2(3)
C21 C20 Ta2 164.4(9)
C20 N21 C22 120.5(7)
C20 N21 Ta2 92.4(4)
C22 N21 Ta2 139.6(5)
N21 C22 C24 109.9(5)
N21 C22 C23 111.9(6)
C24 C22 C23 111.8(6)
N21 C22 H22 107.7
C24 C22 H22 107.7
C23 C22 H22 107.7
C20 N22 C25 121.8(7)
C20 N22 Ta2 94.2(4)
C25 N22 Ta2 139.5(6)
C27 C25 N22 111.9(6)
C27 C25 C26 110.7(6)
N22 C25 C26 111.2(6)
C27 C25 H25 107.6
N22 C25 H25 107.6
C26 C25 H25 107.6
C41 C40 C44 107.5(5)
C41 C40 C45 126.7(13)
C44 C40 C45 125.7(13)
C41 C40 Ta2 73.3(4)
C44 C40 Ta2 72.0(3)
C45 C40 Ta2 121.6(5)
C40 C41 C42 109.9(7)
C40 C41 C46 124.2(10)
C42 C41 C46 124.9(10)
C40 C41 Ta2 74.8(4)
C42 C41 Ta2 73.2(4)
C46 C41 Ta2 127.9(5)
C43 C42 C41 108.5(8)
C43 C42 C47 125.2(9)
C41 C42 C47 126.1(9)
C43 C42 Ta2 72.0(5)
C41 C42 Ta2 74.2(4)
C47 C42 Ta2 123.3(6)
C42 C43 C44 108.0(7)
C42 C43 C48 126.2(8)
C44 C43 C48 125.3(8)
C42 C43 Ta2 75.1(5)
C44 C43 Ta2 74.6(3)
C48 C43 Ta2 122.6(5)
C43 C44 C40 106.0(6)
C43 C44 C49 125.9(8)
C40 C44 C49 127.7(9)
C43 C44 Ta2 71.4(4)
C40 C44 Ta2 74.2(3)
C49 C44 Ta2 125.0(5)
C40 C45 H45A 109.5
C40 C45 H45B 109.5
H45A C45 H45B 109.5
C40 C45 H45C 109.5
H45A C45 H45C 109.5
H45B C45 H45C 109.5
C41 C46 H46A 109.5
C41 C46 H46B 109.5
H46A C46 H46B 109.5
C41 C46 H46C 109.5
H46A C46 H46C 109.5
H46B C46 H46C 109.5
C42 C47 H47A 109.5
C42 C47 H47B 109.5
H47A C47 H47B 109.5
C42 C47 H47C 109.5
H47A C47 H47C 109.5
H47B C47 H47C 109.5
C43 C48 H48A 109.5
C43 C48 H48B 109.5
H48A C48 H48B 109.5
C43 C48 H48C 109.5
H48A C48 H48C 109.5
H48B C48 H48C 109.5
C44 C49 H49A 109.5
C44 C49 H49B 109.5
H49A C49 H49B 109.5
C44 C49 H49C 109.5
H49A C49 H49C 109.5
H49B C49 H49C 109.5
N1 Ta2A N22A 118.3(6)
N1 Ta2A N21A 98.3(5)
N22A Ta2A N21A 59.5(3)
N1 Ta2A C43A 98.7(6)
N22A Ta2A C43A 136.2(6)
N21A Ta2A C43A 140.8(6)
N1 Ta2A C44A 130.6(6)
N22A Ta2A C44A 102.7(6)
N21A Ta2A C44A 127.1(7)
C43A Ta2A C44A 34.0(3)
N1 Ta2A C42A 94.7(5)
N22A Ta2A C42A 146.0(6)
N21A Ta2A C42A 110.7(6)
C43A Ta2A C42A 32.8(2)
C44A Ta2A C42A 54.8(5)
N1 Ta2A C41A 120.3(5)
N22A Ta2A C41A 114.9(6)
N21A Ta2A C41A 86.3(5)
C43A Ta2A C41A 54.7(5)
C44A Ta2A C41A 54.6(3)
C42A Ta2A C41A 32.5(3)
N1 Ta2A C40A 148.5(5)
N22A Ta2A C40A 92.9(6)
N21A Ta2A C40A 94.0(6)
C43A Ta2A C40A 55.7(4)
C44A Ta2A C40A 33.9(4)
C42A Ta2A C40A 53.8(4)
C41A Ta2A C40A 31.8(4)
N1 Ta2A H2A 93(5)
N22A Ta2A H2A 76(5)
N21A Ta2A H2A 134(5)
C43A Ta2A H2A 79(5)
C44A Ta2A H2A 70(5)
C42A Ta2A H2A 112(5)
C41A Ta2A H2A 125(5)
C40A Ta2A H2A 99(5)
C20A Ta2A H2A 104(5)
C52 C51 H51A 109.5
C52 C51 H51B 109.5
H51A C51 H51B 109.5
C52 C51 H51C 109.5
H51A C51 H51C 109.5
H51B C51 H51C 109.5
C51 C52 C53 102.3(11)
C51 C52 H52A 111.3
C53 C52 H52A 111.3
C51 C52 H52B 111.3
C53 C52 H52B 111.3
H52A C52 H52B 109.2
C54 C53 C52 106.5(9)
C54 C53 H53A 110.4
C52 C53 H53A 110.4
C54 C53 H53B 110.4
C52 C53 H53B 110.4
H53A C53 H53B 108.6
C53 C54 C55 102.7(10)
C53 C54 H54A 111.2
C55 C54 H54A 111.2
C53 C54 H54B 111.2
C55 C54 H54B 111.2
H54A C54 H54B 109.1
C54 C55 H55A 109.5
C54 C55 H55B 109.5
H55A C55 H55B 109.5
C54 C55 H55C 109.5
H55A C55 H55C 109.5
H55B C55 H55C 109.5

loop_
_geom_bond_atom_site_label_1
_geom_bond_atom_site_label_2
_geom_bond_distance
Ta1 N2 1.832(3)
Ta1 N11 2.202(3)
Ta1 N12 2.207(3)
Ta1 C31 2.353(8)
Ta1 C30 2.357(8)
Ta1 C34 2.431(8)
Ta1 C32 2.444(11)
Ta1 C33 2.481(19)
N1 N2 1.284(4)
N1 Ta2 1.826(3)
N1 Ta2A 1.849(3)
Si1 C1 1.894(4)
Si1 H101 1.3862
Si1 H102 1.3861
C1 C2 1.370(6)
C1 C6 1.382(6)
C2 C3 1.389(7)
C2 H2B 0.9400
C3 C4 1.343(8)
C3 H3B 0.9400
C4 C5 1.355(8)
C4 H4B 0.9400
C5 C6 1.376(7)
C5 H5B 0.9400
C6 H6B 0.9400
C10 N11 1.323(5)
C10 N12 1.332(5)
C10 C11 1.509(6)
C11 H11A 0.9700
C11 H11B 0.9700
C11 H11C 0.9700
N11 C12 1.472(5)
C12 C13 1.504(8)
C12 C14 1.534(7)
C12 H12 0.9900
C13 H13A 0.9700
C13 H13B 0.9700
C13 H13C 0.9700
C14 H14A 0.9700
C14 H14B 0.9700
C14 H14C 0.9700
N12 C15 1.474(5)
C15 C17 1.465(8)
C15 C16 1.484(8)
C15 H15 0.9900
C16 H16A 0.9700
C16 H16B 0.9700
C16 H16C 0.9700
C17 H17A 0.9700
C17 H17B 0.9700
C17 H17C 0.9700
C30 C31 1.393(11)
C30 C34 1.425(12)
C30 C35 1.505(10)
C31 C32 1.398(10)
C31 C36 1.511(9)
C32 C33 1.396(11)
C32 C37 1.522(11)
C33 C34 1.408(13)
C33 C38 1.501(11)
C34 C39 1.506(10)
C35 H35A 0.9700
C35 H35B 0.9700
C35 H35C 0.9700
C36 H36A 0.9700
C36 H36B 0.9700
C36 H36C 0.9700
C37 H37A 0.9700
C37 H37B 0.9700
C37 H37C 0.9700
C38 H38A 0.9700
C38 H38B 0.9700
C38 H38C 0.9700
C39 H39A 0.9700
C39 H39B 0.9700
C39 H39C 0.9700
Ta2 N22 2.182(6)
Ta2 N21 2.212(7)
Ta2 C43 2.409(6)
Ta2 C42 2.449(7)
Ta2 C44 2.451(6)
Ta2 C41 2.461(6)
Ta2 C40 2.481(5)
Ta2 C20 2.630(5)
Ta2 H2 1.69(5)
C20 N22 1.317(11)
C20 N21 1.332(10)
C20 C21 1.514(7)
C21 H21A 0.9700
C21 H21B 0.9700
C21 H21C 0.9700
N21 C22 1.481(9)
C22 C24 1.520(9)
C22 C23 1.525(10)
C22 H22 0.9900
C23 H23A 0.9700
C23 H23B 0.9700
C23 H23C 0.9700
C24 H24A 0.9700
C24 H24B 0.9700
C24 H24C 0.9700
N22 C25 1.464(9)
C25 C27 1.464(10)
C25 C26 1.538(9)
C25 H25 0.9900
C26 H26A 0.9700
C26 H26B 0.9700
C26 H26C 0.9700
C27 H27A 0.9700
C27 H27B 0.9700
C27 H27C 0.9700
C40 C41 1.359(13)
C40 C44 1.434(12)
C40 C45 1.508(8)
C41 C42 1.379(10)
C41 C46 1.498(11)
C42 C43 1.375(7)
C42 C47 1.513(10)
C43 C44 1.419(10)
C43 C48 1.511(10)
C44 C49 1.530(10)
C45 H45A 0.9700
C45 H45B 0.9700
C45 H45C 0.9700
C46 H46A 0.9700
C46 H46B 0.9700
C46 H46C 0.9700
C47 H47A 0.9700
C47 H47B 0.9700
C47 H47C 0.9700
C48 H48A 0.9700
C48 H48B 0.9700
C48 H48C 0.9700
C49 H49A 0.9700
C49 H49B 0.9700
C49 H49C 0.9700
Ta2A N22A 2.182(9)
Ta2A N21A 2.212(10)
Ta2A C43A 2.407(11)
Ta2A C44A 2.441(11)
Ta2A C42A 2.460(12)
Ta2A C41A 2.474(10)
Ta2A C40A 2.480(8)
C51 C52 1.522(12)
C51 H51A 0.9700
C51 H51B 0.9700
C51 H51C 0.9700
C52 C53 1.534(12)
C52 H52A 0.9800
C52 H52B 0.9800
C53 C54 1.473(12)
C53 H53A 0.9800
C53 H53B 0.9800
C54 C55 1.549(12)
C54 H54A 0.9800
C54 H54B 0.9800
C55 H55A 0.9700
C55 H55B 0.9700
C55 H55C 0.9700

loop_
_geom_torsion_atom_site_label_1
_geom_torsion_atom_site_label_2
_geom_torsion_atom_site_label_3
_geom_torsion_atom_site_label_4
_geom_torsion
N2 Ta1 Si1 C1 -52.09(17)
N11 Ta1 Si1 C1 73.58(17)
N12 Ta1 Si1 C1 38.4(2)
C31 Ta1 Si1 C1 -142.7(3)
C30 Ta1 Si1 C1 -146.2(3)
C34 Ta1 Si1 C1 -179.2(3)
C32 Ta1 Si1 C1 175.0(3)
C33 Ta1 Si1 C1 158.8(3)
Ta1 Si1 C1 C2 -7.2(5)
Ta1 Si1 C1 C6 171.5(3)
C6 C1 C2 C3 -0.1(8)
Si1 C1 C2 C3 178.6(4)
C1 C2 C3 C4 -0.3(10)
C2 C3 C4 C5 0.1(10)
C3 C4 C5 C6 0.6(10)
C4 C5 C6 C1 -1.1(9)
C2 C1 C6 C5 0.8(8)
Si1 C1 C6 C5 -178.0(4)
N2 Ta1 C10 N11 127.8(3)
N12 Ta1 C10 N11 -169.5(4)
C31 Ta1 C10 N11 -123.9(3)
C30 Ta1 C10 N11 -89.0(7)
C34 Ta1 C10 N11 -52.1(4)
C32 Ta1 C10 N11 -103.8(3)
C33 Ta1 C10 N11 -70.6(4)
N2 Ta1 C10 N12 -62.7(3)
N11 Ta1 C10 N12 169.5(4)
C31 Ta1 C10 N12 45.6(4)
C30 Ta1 C10 N12 80.5(7)
C34 Ta1 C10 N12 117.4(3)
C32 Ta1 C10 N12 65.7(4)
C33 Ta1 C10 N12 98.9(3)
N12 C10 N11 C12 170.3(4)
C11 C10 N11 C12 -10.1(7)
Ta1 C10 N11 C12 179.5(5)
N12 C10 N11 Ta1 -9.2(4)
C11 C10 N11 Ta1 170.4(4)
N2 Ta1 N11 C10 -65.3(3)
N12 Ta1 N11 C10 6.1(2)
C31 Ta1 N11 C10 80.8(5)
C30 Ta1 N11 C10 133.4(4)
C34 Ta1 N11 C10 138.6(3)
C32 Ta1 N11 C10 81.5(4)
C33 Ta1 N11 C10 110.5(4)
N2 Ta1 N11 C12 115.3(5)
N12 Ta1 N11 C12 -173.4(5)
C31 Ta1 N11 C12 -98.6(6)
C30 Ta1 N11 C12 -46.1(6)
C34 Ta1 N11 C12 -40.8(5)
C32 Ta1 N11 C12 -98.0(5)
C33 Ta1 N11 C12 -68.9(5)
C10 N11 C12 C13 74.9(6)
Ta1 N11 C12 C13 -105.8(6)
C10 N11 C12 C14 -53.2(7)
Ta1 N11 C12 C14 126.2(5)
N11 C10 N12 C15 163.2(4)
C11 C10 N12 C15 -16.4(6)
Ta1 C10 N12 C15 154.0(4)
N11 C10 N12 Ta1 9.2(4)
C11 C10 N12 Ta1 -170.4(4)
N2 Ta1 N12 C10 122.5(3)
N11 Ta1 N12 C10 -6.0(2)
C31 Ta1 N12 C10 -143.4(3)
C30 Ta1 N12 C10 -137.6(4)
C34 Ta1 N12 C10 -87.7(4)
C32 Ta1 N12 C10 -114.6(3)
C33 Ta1 N12 C10 -86.0(4)
N2 Ta1 N12 C15 -24.2(4)
N11 Ta1 N12 C15 -152.7(5)
C31 Ta1 N12 C15 69.9(5)
C30 Ta1 N12 C15 75.7(6)
C34 Ta1 N12 C15 125.6(5)
C32 Ta1 N12 C15 98.7(5)
C33 Ta1 N12 C15 127.3(5)
C10 N12 C15 C17 -73.4(6)
Ta1 N12 C15 C17 66.9(7)
C10 N12 C15 C16 162.4(6)
Ta1 N12 C15 C16 -57.3(7)
N2 Ta1 C30 C31 89.7(5)
N11 Ta1 C30 C31 -105.7(6)
N12 Ta1 C30 C31 -10.0(8)
C34 Ta1 C30 C31 -114.5(7)
C32 Ta1 C30 C31 -37.9(5)
C33 Ta1 C30 C31 -77.8(5)
N2 Ta1 C30 C34 -155.8(5)
N11 Ta1 C30 C34 8.9(8)
N12 Ta1 C30 C34 104.5(7)
C31 Ta1 C30 C34 114.5(7)
C32 Ta1 C30 C34 76.6(5)
C33 Ta1 C30 C34 36.7(4)
N2 Ta1 C30 C35 -31.0(9)
N11 Ta1 C30 C35 133.7(8)
N12 Ta1 C30 C35 -130.6(7)
C31 Ta1 C30 C35 -120.7(12)
C34 Ta1 C30 C35 124.8(12)
C32 Ta1 C30 C35 -158.6(12)
C33 Ta1 C30 C35 161.5(12)
C34 C30 C31 C32 1.5(12)
C35 C30 C31 C32 -175.1(9)
Ta1 C30 C31 C32 69.3(9)
C34 C30 C31 C36 173.6(8)
C35 C30 C31 C36 -2.9(14)
Ta1 C30 C31 C36 -118.5(8)
C34 C30 C31 Ta1 -67.9(6)
C35 C30 C31 Ta1 115.6(8)
N2 Ta1 C31 C30 -92.6(6)
N11 Ta1 C31 C30 114.8(6)
N12 Ta1 C31 C30 173.0(5)
C34 Ta1 C31 C30 38.1(5)
C32 Ta1 C31 C30 113.7(9)
C33 Ta1 C31 C30 78.2(6)
N2 Ta1 C31 C32 153.7(7)
N11 Ta1 C31 C32 1.1(10)
N12 Ta1 C31 C32 59.3(7)
C30 Ta1 C31 C32 -113.7(9)
C34 Ta1 C31 C32 -75.6(7)
C33 Ta1 C31 C32 -35.5(6)
N2 Ta1 C31 C36 28.3(8)
N11 Ta1 C31 C36 -124.3(7)
N12 Ta1 C31 C36 -66.1(8)
C30 Ta1 C31 C36 120.9(11)
C34 Ta1 C31 C36 159.0(11)
C32 Ta1 C31 C36 -125.4(13)
C33 Ta1 C31 C36 -160.9(11)
C30 C31 C32 C33 -1.8(17)
C36 C31 C32 C33 -173.7(12)
Ta1 C31 C32 C33 65.1(13)
C30 C31 C32 C37 175.3(9)
C36 C31 C32 C37 3(2)
Ta1 C31 C32 C37 -117.9(12)
C30 C31 C32 Ta1 -66.8(7)
C36 C31 C32 Ta1 121.2(11)
N2 Ta1 C32 C33 -149.3(7)
N11 Ta1 C32 C33 63.2(8)
N12 Ta1 C32 C33 120.0(8)
C31 Ta1 C32 C33 -117.5(11)
C30 Ta1 C32 C33 -78.9(7)
C34 Ta1 C32 C33 -36.7(7)
N2 Ta1 C32 C31 -31.8(9)
N11 Ta1 C32 C31 -179.2(7)
N12 Ta1 C32 C31 -122.5(7)
C30 Ta1 C32 C31 38.6(6)
C34 Ta1 C32 C31 80.8(7)
C33 Ta1 C32 C31 117.5(11)
N2 Ta1 C32 C37 90.7(8)
N11 Ta1 C32 C37 -56.7(9)
N12 Ta1 C32 C37 0.0(8)
C31 Ta1 C32 C37 122.5(13)
C30 Ta1 C32 C37 161.1(11)
C34 Ta1 C32 C37 -156.7(11)
C33 Ta1 C32 C37 -120.0(13)
C31 C32 C33 C34 1.4(19)
C37 C32 C33 C34 -175.8(11)
Ta1 C32 C33 C34 63.0(11)
C31 C32 C33 C38 176.0(15)
C37 C32 C33 C38 -1(3)
Ta1 C32 C33 C38 -122.4(18)
C31 C32 C33 Ta1 -61.6(10)
C37 C32 C33 Ta1 121.2(12)
N2 Ta1 C33 C32 54.1(11)
N11 Ta1 C33 C32 -119.4(7)
N12 Ta1 C33 C32 -61.4(7)
C31 Ta1 C33 C32 36.5(6)
C30 Ta1 C33 C32 78.2(7)
C34 Ta1 C33 C32 116.4(9)
N2 Ta1 C33 C34 -62.3(9)
N11 Ta1 C33 C34 124.2(6)
N12 Ta1 C33 C34 -177.8(6)
C31 Ta1 C33 C34 -79.9(6)
C30 Ta1 C33 C34 -38.2(5)
C32 Ta1 C33 C34 -116.4(9)
N2 Ta1 C33 C38 176.1(8)
N11 Ta1 C33 C38 2.6(10)
N12 Ta1 C33 C38 60.6(10)
C31 Ta1 C33 C38 158.5(13)
C30 Ta1 C33 C38 -159.8(13)
C34 Ta1 C33 C38 -121.6(13)
C32 Ta1 C33 C38 122.0(15)
C32 C33 C34 C30 -0.5(17)
C38 C33 C34 C30 -175.1(15)
Ta1 C33 C34 C30 62.9(6)
C32 C33 C34 C39 166.5(11)
C38 C33 C34 C39 -8(2)
Ta1 C33 C34 C39 -130.1(10)
C32 C33 C34 Ta1 -63.4(13)
C38 C33 C34 Ta1 122.0(17)
C31 C30 C34 C33 -0.6(12)
C35 C30 C34 C33 175.8(11)
Ta1 C30 C34 C33 -66.6(10)
C31 C30 C34 C39 -167.6(8)
C35 C30 C34 C39 8.8(14)
Ta1 C30 C34 C39 126.5(8)
C31 C30 C34 Ta1 66.0(6)
C35 C30 C34 Ta1 -117.6(8)
N2 Ta1 C34 C33 145.1(6)
N11 Ta1 C34 C33 -58.9(6)
N12 Ta1 C34 C33 3.0(8)
C31 Ta1 C34 C33 77.3(5)
C30 Ta1 C34 C33 115.1(7)
C32 Ta1 C34 C33 36.3(5)
N2 Ta1 C34 C30 30.0(6)
N11 Ta1 C34 C30 -174.1(5)
N12 Ta1 C34 C30 -112.1(6)
C31 Ta1 C34 C30 -37.8(4)
C32 Ta1 C34 C30 -78.8(5)
C33 Ta1 C34 C30 -115.1(7)
N2 Ta1 C34 C39 -90.3(11)
N11 Ta1 C34 C39 65.7(12)
N12 Ta1 C34 C39 127.6(10)
C31 Ta1 C34 C39 -158.1(14)
C30 Ta1 C34 C39 -120.3(15)
C32 Ta1 C34 C39 160.9(14)
C33 Ta1 C34 C39 124.6(15)
N2 Ta1 C30A C31A -106.6(13)
N11 Ta1 C30A C31A 94.6(15)
N12 Ta1 C30A C31A 153.9(14)
C31 Ta1 C30A C31A -101.9(17)
C30 Ta1 C30A C31A -59.4(13)
C34 Ta1 C30A C31A -17.4(10)
C32 Ta1 C30A C31A -140(3)
C33 Ta1 C30A C31A 24(3)
N2 Ta1 C30A C34A 7.9(17)
N11 Ta1 C30A C34A -151.0(11)
N12 Ta1 C30A C34A -91.6(11)
C31 Ta1 C30A C34A 12.6(9)
C30 Ta1 C30A C34A 55.1(11)
C34 Ta1 C30A C34A 97.0(16)
C32 Ta1 C30A C34A -26.0(16)
C33 Ta1 C30A C34A 139(5)
N2 Ta1 C30A C35A 127.8(16)
N11 Ta1 C30A C35A -31.1(14)
N12 Ta1 C30A C35A 28.2(14)
C31 Ta1 C30A C35A 132.4(17)
C30 Ta1 C30A C35A 175.0(18)
C34 Ta1 C30A C35A -143(2)
C32 Ta1 C30A C35A 94(2)
C33 Ta1 C30A C35A -101(5)
N1 Ta2 C20 N22 117.3(5)
N21 Ta2 C20 N22 -162.9(7)
C43 Ta2 C20 N22 -71.6(8)
C42 Ta2 C20 N22 -126.8(6)
C44 Ta2 C20 N22 -55.6(6)
C41 Ta2 C20 N22 -114.4(6)
C40 Ta2 C20 N22 -82.8(6)
N1 Ta2 C20 N21 -79.9(5)
N22 Ta2 C20 N21 162.9(7)
C43 Ta2 C20 N21 91.2(8)
C42 Ta2 C20 N21 36.1(7)
C44 Ta2 C20 N21 107.2(5)
C41 Ta2 C20 N21 48.5(6)
C40 Ta2 C20 N21 80.1(6)
N1 Ta2 C20 C21 15(3)
N22 Ta2 C20 C21 -102(3)
N21 Ta2 C20 C21 95(3)
C43 Ta2 C20 C21 -173(3)
C42 Ta2 C20 C21 131(3)
C44 Ta2 C20 C21 -157(3)
C41 Ta2 C20 C21 144(3)
C40 Ta2 C20 C21 175(3)
N22 C20 N21 C22 170.7(8)
C21 C20 N21 C22 -5.8(14)
Ta2 C20 N21 C22 155.6(8)
N22 C20 N21 Ta2 15.2(7)
C21 C20 N21 Ta2 -161.3(11)
N1 Ta2 N21 C20 105.7(5)
N22 Ta2 N21 C20 -9.8(4)
C43 Ta2 N21 C20 -135.4(5)
C42 Ta2 N21 C20 -155.1(5)
C44 Ta2 N21 C20 -93.2(5)
C41 Ta2 N21 C20 -134.4(5)
C40 Ta2 N21 C20 -103.0(5)
N1 Ta2 N21 C22 -40.9(8)
N22 Ta2 N21 C22 -156.5(10)
C43 Ta2 N21 C22 78.0(9)
C42 Ta2 N21 C22 58.2(8)
C44 Ta2 N21 C22 120.1(8)
C41 Ta2 N21 C22 79.0(8)
C40 Ta2 N21 C22 110.3(8)
C20 Ta2 N21 C22 -146.6(11)
C20 N21 C22 C24 -149.8(7)
Ta2 N21 C22 C24 -9.5(10)
C20 N21 C22 C23 85.3(9)
Ta2 N21 C22 C23 -134.3(8)
N21 C20 N22 C25 -175.9(8)
C21 C20 N22 C25 0.5(16)
Ta2 C20 N22 C25 -160.5(10)
N21 C20 N22 Ta2 -15.4(7)
C21 C20 N22 Ta2 161.0(12)
N1 Ta2 N22 C20 -72.9(5)
N21 Ta2 N22 C20 10.0(4)
C43 Ta2 N22 C20 143.7(5)
C42 Ta2 N22 C20 93.4(7)
C44 Ta2 N22 C20 133.9(5)
C41 Ta2 N22 C20 77.6(6)
C40 Ta2 N22 C20 100.7(6)
N1 Ta2 N22 C25 81.2(9)
N21 Ta2 N22 C25 164.0(11)
C43 Ta2 N22 C25 -62.2(11)
C42 Ta2 N22 C25 -112.5(9)
C44 Ta2 N22 C25 -72.0(10)
C41 Ta2 N22 C25 -128.3(9)
C40 Ta2 N22 C25 -105.2(10)
C20 Ta2 N22 C25 154.1(13)
C20 N22 C25 C27 -155.2(8)
Ta2 N22 C25 C27 55.6(11)
C20 N22 C25 C26 80.3(10)
Ta2 N22 C25 C26 -68.8(11)
N1 Ta2 C40 C41 29.7(8)
N22 Ta2 C40 C41 -138.8(5)
N21 Ta2 C40 C41 -79.1(5)
C43 Ta2 C40 C41 76.9(5)
C42 Ta2 C40 C41 36.4(4)
C44 Ta2 C40 C41 115.3(5)
C20 Ta2 C40 C41 -109.0(5)
N1 Ta2 C40 C44 -85.7(8)
N22 Ta2 C40 C44 105.9(5)
N21 Ta2 C40 C44 165.6(5)
C43 Ta2 C40 C44 -38.4(4)
C42 Ta2 C40 C44 -78.9(4)
C41 Ta2 C40 C44 -115.3(5)
C20 Ta2 C40 C44 135.7(5)
N1 Ta2 C40 C45 152.9(12)
N22 Ta2 C40 C45 -15.5(14)
N21 Ta2 C40 C45 44.2(14)
C43 Ta2 C40 C45 -159.8(15)
C42 Ta2 C40 C45 159.7(15)
C44 Ta2 C40 C45 -121.4(16)
C41 Ta2 C40 C45 123.3(15)
C20 Ta2 C40 C45 14.3(14)
C44 C40 C41 C42 -1.0(7)
C45 C40 C41 C42 177.4(7)
Ta2 C40 C41 C42 -65.3(5)
C44 C40 C41 C46 -169.9(7)
C45 C40 C41 C46 8.6(11)
Ta2 C40 C41 C46 125.8(7)
C44 C40 C41 Ta2 64.3(4)
C45 C40 C41 Ta2 -117.2(7)
N1 Ta2 C41 C40 -163.2(4)
N22 Ta2 C41 C40 47.7(5)
N21 Ta2 C41 C40 100.7(5)
C43 Ta2 C41 C40 -80.0(5)
C42 Ta2 C41 C40 -116.8(7)
C44 Ta2 C41 C40 -38.1(4)
C20 Ta2 C41 C40 78.4(5)
N1 Ta2 C41 C42 -46.4(5)
N22 Ta2 C41 C42 164.5(5)
N21 Ta2 C41 C42 -142.5(5)
C43 Ta2 C41 C42 36.7(4)
C44 Ta2 C41 C42 78.7(5)
C40 Ta2 C41 C42 116.8(7)
C20 Ta2 C41 C42 -164.8(5)
N1 Ta2 C41 C46 75.0(11)
N22 Ta2 C41 C46 -74.1(11)
N21 Ta2 C41 C46 -21.0(10)
C43 Ta2 C41 C46 158.2(12)
C42 Ta2 C41 C46 121.4(12)
C44 Ta2 C41 C46 -159.9(12)
C40 Ta2 C41 C46 -121.8(13)
C20 Ta2 C41 C46 -43.3(11)
C40 C41 C42 C43 2.1(9)
C46 C41 C42 C43 170.9(7)
Ta2 C41 C42 C43 -64.3(6)
C40 C41 C42 C47 -173.6(8)
C46 C41 C42 C47 -4.8(12)
Ta2 C41 C42 C47 120.0(8)
C40 C41 C42 Ta2 66.4(5)
C46 C41 C42 Ta2 -124.8(7)
N1 Ta2 C42 C43 -103.0(6)
N22 Ta2 C42 C43 89.4(8)
N21 Ta2 C42 C43 157.1(5)
C44 Ta2 C42 C43 38.6(5)
C41 Ta2 C42 C43 116.0(8)
C40 Ta2 C42 C43 80.4(6)
C20 Ta2 C42 C43 138.3(6)
N1 Ta2 C42 C41 140.9(5)
N22 Ta2 C42 C41 -26.6(8)
N21 Ta2 C42 C41 41.0(5)
C43 Ta2 C42 C41 -116.0(8)
C44 Ta2 C42 C41 -77.5(5)
C40 Ta2 C42 C41 -35.6(5)
C20 Ta2 C42 C41 22.3(7)
N1 Ta2 C42 C47 17.8(9)
N22 Ta2 C42 C47 -149.8(8)
N21 Ta2 C42 C47 -82.1(9)
C43 Ta2 C42 C47 120.8(11)
C44 Ta2 C42 C47 159.4(10)
C41 Ta2 C42 C47 -123.2(10)
C40 Ta2 C42 C47 -158.8(10)
C20 Ta2 C42 C47 -100.9(9)
C41 C42 C43 C44 -2.3(10)
C47 C42 C43 C44 173.4(7)
Ta2 C42 C43 C44 -68.0(5)
C41 C42 C43 C48 -174.5(7)
C47 C42 C43 C48 1.2(15)
Ta2 C42 C43 C48 119.7(8)
C41 C42 C43 Ta2 65.7(5)
C47 C42 C43 Ta2 -118.5(9)
N1 Ta2 C43 C42 82.1(6)
N22 Ta2 C43 C42 -131.2(6)
N21 Ta2 C43 C42 -35.2(8)
C44 Ta2 C43 C42 -113.9(8)
C41 Ta2 C43 C42 -36.5(5)
C40 Ta2 C43 C42 -75.6(6)
C20 Ta2 C43 C42 -89.0(9)
N1 Ta2 C43 C44 -164.0(4)
N22 Ta2 C43 C44 -17.3(6)
N21 Ta2 C43 C44 78.7(6)
C42 Ta2 C43 C44 113.9(8)
C41 Ta2 C43 C44 77.4(4)
C40 Ta2 C43 C44 38.3(5)
C20 Ta2 C43 C44 24.9(9)
N1 Ta2 C43 C48 -41.6(8)
N22 Ta2 C43 C48 105.1(8)
N21 Ta2 C43 C48 -158.9(7)
C42 Ta2 C43 C48 -123.7(10)
C44 Ta2 C43 C48 122.4(10)
C41 Ta2 C43 C48 -160.2(9)
C40 Ta2 C43 C48 160.6(9)
C20 Ta2 C43 C48 147.2(8)
C42 C43 C44 C40 1.6(8)
C48 C43 C44 C40 174.0(7)
Ta2 C43 C44 C40 -66.7(4)
C42 C43 C44 C49 -171.4(8)
C48 C43 C44 C49 1.0(12)
Ta2 C43 C44 C49 120.3(8)
C42 C43 C44 Ta2 68.3(6)
C48 C43 C44 Ta2 -119.3(7)
C41 C40 C44 C43 -0.3(6)
C45 C40 C44 C43 -178.8(7)
Ta2 C40 C44 C43 64.8(5)
C41 C40 C44 C49 172.5(8)
C45 C40 C44 C49 -6.0(12)
Ta2 C40 C44 C49 -122.4(7)
C41 C40 C44 Ta2 -65.2(4)
C45 C40 C44 Ta2 116.3(8)
N1 Ta2 C44 C43 22.1(6)
N22 Ta2 C44 C43 167.6(5)
N21 Ta2 C44 C43 -131.1(5)
C42 Ta2 C44 C43 -37.3(4)
C41 Ta2 C44 C43 -77.5(5)
C40 Ta2 C44 C43 -113.4(6)
C20 Ta2 C44 C43 -167.5(5)
N1 Ta2 C44 C40 135.5(5)
N22 Ta2 C44 C40 -79.0(5)
N21 Ta2 C44 C40 -17.7(6)
C43 Ta2 C44 C40 113.4(6)
C42 Ta2 C44 C40 76.1(5)
C41 Ta2 C44 C40 35.9(4)
C20 Ta2 C44 C40 -54.1(6)
N1 Ta2 C44 C49 -99.2(8)
N22 Ta2 C44 C49 46.3(9)
N21 Ta2 C44 C49 107.5(9)
C43 Ta2 C44 C49 -121.3(10)
C42 Ta2 C44 C49 -158.6(10)
C41 Ta2 C44 C49 161.2(10)
C40 Ta2 C44 C49 125.3(11)
C20 Ta2 C44 C49 71.2(9)
C51 C52 C53 C54 -179.8(12)
C52 C53 C54 C55 -0.2(15)
